data_4338945
loop_
_publ_author_name
'Cotton, F. Albert'
'Li, Zhong'
'Liu, Chun Y.'
'Murillo, Carlos A.'

_publ_section_title
;
 Enhancement in electronic communication upon replacement of Mo-O by Mo-S
 bonds in tetranuclear clusters of the type [Mo2]2(mu-E-E)2 (E = O or S).
;
_journal_issue 22
_journal_name_full 'Inorganic chemistry'
_journal_page_first 9294
_journal_page_last 9302
_journal_paper_doi 10.1021/ic701303k
_journal_volume 46
_journal_year 2007
_chemical_formula_moiety '[Mo2(C15H15N2O2)2]2(O2C10H6)2(CH2Cl2)'
_chemical_formula_sum 'C81 H74 Cl2 Mo4 N8 O12'
_chemical_formula_weight 1806.14
_chemical_name_common '[Mo2(DAniF)2]2(O2C10H6)2(CH2Cl2)'
_chemical_name_systematic
; 
 ? 
;
_space_group_IT_number 2
_symmetry_cell_setting triclinic
_symmetry_space_group_name_Hall '-P 1'
_symmetry_space_group_name_H-M 'P -1'
_atom_sites_solution_hydrogens geom
_atom_sites_solution_primary direct
_atom_sites_solution_secondary difmap
_audit_creation_method SHELXL-97
_cell_angle_alpha 104.701(9)
_cell_angle_beta 105.451(9)
_cell_angle_gamma 109.507(8)
_cell_formula_units_Z 1
_cell_length_a 10.480(6)
_cell_length_b 14.735(8)
_cell_length_c 14.792(8)
_cell_measurement_temperature 213(2)
_cell_volume 1922.0(19)
_computing_cell_refinement SAINT
_computing_data_collection SMART
_computing_data_reduction SAINT
_computing_molecular_graphics XP
_computing_publication_material CIFTAB
_computing_structure_refinement 'SHELXL-97 (Sheldrick, 1997)'
_computing_structure_solution 'SHELXS-97 (Sheldrick, 1990)'
_diffrn_ambient_temperature 213(2)
_diffrn_measured_fraction_theta_full 0.992
_diffrn_measured_fraction_theta_max 0.992
_diffrn_measurement_device_type 'None (area detector data)'
_diffrn_measurement_method '\w scans'
_diffrn_radiation_monochromator graphite
_diffrn_radiation_source 'normal-focus sealed tube'
_diffrn_radiation_type MoK\a
_diffrn_radiation_wavelength 0.71073
_diffrn_reflns_av_R_equivalents 0.0298
_diffrn_reflns_av_sigmaI/netI 0.0439
_diffrn_reflns_limit_h_max 11
_diffrn_reflns_limit_h_min -11
_diffrn_reflns_limit_k_max 15
_diffrn_reflns_limit_k_min -15
_diffrn_reflns_limit_l_max 15
_diffrn_reflns_limit_l_min -14
_diffrn_reflns_number 10352
_diffrn_reflns_theta_full 22.50
_diffrn_reflns_theta_max 22.50
_diffrn_reflns_theta_min 2.11
_exptl_absorpt_coefficient_mu 0.774
_exptl_absorpt_correction_T_max 0.9478
_exptl_absorpt_correction_T_min 0.7574
_exptl_absorpt_correction_type multi-scan
_exptl_absorpt_process_details SADABS
_exptl_crystal_colour orange
_exptl_crystal_density_diffrn 1.560
_exptl_crystal_density_method 'not measured'
_exptl_crystal_description block
_exptl_crystal_F_000 914
_exptl_crystal_size_max 0.38
_exptl_crystal_size_mid 0.15
_exptl_crystal_size_min 0.07
_refine_diff_density_max 2.852
_refine_diff_density_min -1.070
_refine_diff_density_rms 0.159
_refine_ls_extinction_method none
_refine_ls_goodness_of_fit_ref 1.080
_refine_ls_hydrogen_treatment noref
_refine_ls_matrix_type full
_refine_ls_number_parameters 399
_refine_ls_number_reflns 4974
_refine_ls_number_restraints 2
_refine_ls_restrained_S_all 1.080
_refine_ls_R_factor_all 0.0786
_refine_ls_R_factor_gt 0.0645
_refine_ls_shift/su_max 0.001
_refine_ls_shift/su_mean 0.000
_refine_ls_structure_factor_coef Fsqd
_refine_ls_weighting_details 'calc w=1/[\s^2^(Fo^2^)+(0.1150P)^2^+7.1878P] where P=(Fo^2^+2Fc^2^)/3'
_refine_ls_weighting_scheme calc
_refine_ls_wR_factor_gt 0.1705
_refine_ls_wR_factor_ref 0.1845
_reflns_number_gt 4000
_reflns_number_total 4974
_reflns_threshold_expression >2sigma(I)
_cod_data_source_file ic701303k.cif
_cod_data_source_block xl
_cod_original_cell_volume 1922.0(18)
_cod_database_code 4338945

loop_
_symmetry_equiv_pos_as_xyz
'x, y, z'
'-x, -y, -z'

loop_
_atom_site_label
_atom_site_type_symbol
_atom_site_fract_x
_atom_site_fract_y
_atom_site_fract_z
_atom_site_U_iso_or_equiv
_atom_site_adp_type
_atom_site_occupancy
_atom_site_symmetry_multiplicity
_atom_site_calc_flag
_atom_site_refinement_flags
_atom_site_disorder_assembly
_atom_site_disorder_group
Mo1 Mo 1.46842(7) 1.89315(5) 1.37600(5) 0.0243(3) Uani 1 1 d . . .
Mo2 Mo 1.39473(7) 2.01014(5) 1.37484(5) 0.0239(3) Uani 1 1 d . . .
N1 N 1.5520(7) 1.9135(5) 1.2649(5) 0.0270(14) Uani 1 1 d . . .
N2 N 1.4824(7) 2.0448(5) 1.2674(5) 0.0270(14) Uani 1 1 d . . .
N3 N 1.2631(7) 1.7751(5) 1.2686(5) 0.0320(16) Uani 1 1 d . . .
N4 N 1.1878(7) 1.9020(5) 1.2634(5) 0.0308(15) Uani 1 1 d . . .
O01 O 1.4333(5) 1.8568(4) 1.5003(4) 0.0261(12) Uani 1 1 d . . .
O1 O 1.7835(7) 1.6511(5) 1.1083(5) 0.0477(16) Uani 1 1 d . . .
O02 O 1.3199(5) 2.0169(4) 1.4988(4) 0.0317(12) Uani 1 1 d . . .
O2 O 1.5330(7) 2.4078(5) 1.1992(6) 0.0584(19) Uani 1 1 d . . .
O4 O 0.7826(6) 2.0461(4) 1.1064(4) 0.0409(14) Uani 1 1 d . C .
C1A C 1.104(3) 1.8950(15) 1.503(2) 0.097(5) Uiso 0.50 1 d PG A 1
H1AA H 1.0700 1.9469 1.5063 0.116 Uiso 0.50 1 calc PR A 1
C2A C 1.245(3) 1.9160(19) 1.507(3) 0.066(4) Uiso 0.50 1 d PG A 1
C3A C 1.295(2) 1.839(2) 1.503(2) 0.094(4) Uiso 0.50 1 d PG A 1
C4A C 1.203(2) 1.741(2) 1.494(2) 0.098(5) Uiso 0.50 1 d PG A 1
H4AA H 1.2372 1.6895 1.4912 0.118 Uiso 0.50 1 calc PR A 1
C5A C 1.062(2) 1.7205(14) 1.4903(13) 0.089(5) Uiso 0.50 1 d PG A 1
C6A C 1.012(2) 1.7972(14) 1.4948(15) 0.079(4) Uiso 0.50 1 d PG A 1
C7A C 0.871(2) 1.7763(18) 1.4909(19) 0.095(5) Uiso 0.50 1 d PG A 1
H7AA H 0.8372 1.8282 1.4940 0.113 Uiso 0.50 1 calc PR A 1
C8A C 0.779(2) 1.679(2) 1.4825(18) 0.097(6) Uiso 0.50 1 d PG A 1
H8AA H 0.6839 1.6643 1.4799 0.117 Uiso 0.50 1 calc PR A 1
C9A C 0.829(2) 1.6017(16) 1.4780(17) 0.198(14) Uiso 0.50 1 d PG A 1
H9AA H 0.7675 1.5356 1.4723 0.237 Uiso 0.50 1 calc PR A 1
C10A C 0.971(3) 1.6227(14) 1.4819(17) 0.108(7) Uiso 0.50 1 d PG A 1
H10A H 1.0044 1.5708 1.4789 0.130 Uiso 0.50 1 calc PR A 1
C1B C 1.086(3) 1.8930(16) 1.498(2) 0.097(5) Uiso 0.50 1 d PG A 2
H1BA H 1.0451 1.9404 1.4928 0.116 Uiso 0.50 1 calc PR A 2
C2B C 1.224(3) 1.914(2) 1.496(3) 0.066(4) Uiso 0.50 1 d PG A 2
C3B C 1.284(2) 1.844(2) 1.504(2) 0.094(4) Uiso 0.50 1 d PG A 2
C4B C 1.206(2) 1.753(2) 1.514(2) 0.098(5) Uiso 0.50 1 d PG A 2
H4BA H 1.2468 1.7056 1.5191 0.118 Uiso 0.50 1 calc PR A 2
C5B C 1.068(2) 1.7317(14) 1.5159(13) 0.089(5) Uiso 0.50 1 d PG A 2
C6B C 1.007(2) 1.8017(14) 1.5080(15) 0.079(4) Uiso 0.50 1 d PG A 2
C7B C 0.869(2) 1.7805(18) 1.5101(19) 0.095(5) Uiso 0.50 1 d PG A 2
H7BA H 0.8282 1.8278 1.5048 0.113 Uiso 0.50 1 calc PR A 2
C8B C 0.791(2) 1.689(2) 1.5201(18) 0.097(6) Uiso 0.50 1 d PG A 2
H8BA H 0.6969 1.6748 1.5215 0.117 Uiso 0.50 1 calc PR A 2
C9B C 0.851(3) 1.6192(17) 1.5279(18) 0.198(14) Uiso 0.50 1 d PG A 2
H9BA H 0.7977 1.5575 1.5346 0.237 Uiso 0.50 1 calc PR A 2
C10B C 0.989(3) 1.6404(15) 1.5258(17) 0.108(7) Uiso 0.50 1 d PG A 2
H10B H 1.0299 1.5931 1.5311 0.130 Uiso 0.50 1 calc PR A 2
Cl1 Cl 1.6779(15) 1.7325(10) 1.5011(10) 0.174(4) Uiso 0.50 1 d PD B 3
C1S C 1.521(4) 1.651(3) 1.512(4) 0.178(18) Uiso 0.50 1 d PD B 3
H1SA H 1.4345 1.6302 1.4506 0.214 Uiso 0.50 1 calc PR B 3
H1SB H 1.5068 1.6900 1.5697 0.214 Uiso 0.50 1 calc PR B 3
Cl2 Cl 1.533(4) 1.538(2) 1.527(2) 0.316(12) Uiso 0.50 1 d PD . 3
C11 C 1.6080(8) 1.8468(5) 1.2195(6) 0.0238(17) Uani 1 1 d . . .
C12 C 1.7096(9) 1.8264(7) 1.2827(6) 0.037(2) Uani 1 1 d . . .
H12A H 1.7416 1.8583 1.3533 0.044 Uiso 1 1 calc R . .
C13 C 1.7644(9) 1.7590(7) 1.2423(7) 0.041(2) Uani 1 1 d . . .
H13A H 1.8330 1.7453 1.2855 0.049 Uiso 1 1 calc R . .
C14 C 1.7180(9) 1.7123(6) 1.1387(6) 0.0315(19) Uani 1 1 d . . .
C15 C 1.6167(10) 1.7307(7) 1.0757(6) 0.042(2) Uani 1 1 d . . .
H15A H 1.5841 1.6982 1.0051 0.050 Uiso 1 1 calc R . .
C16 C 1.5614(9) 1.7984(6) 1.1170(6) 0.035(2) Uani 1 1 d . . .
H16A H 1.4912 1.8107 1.0735 0.042 Uiso 1 1 calc R . .
C17 C 1.7350(13) 1.5963(9) 1.0030(8) 0.067(3) Uani 1 1 d . . .
H17A H 1.7891 1.5555 0.9912 0.100 Uiso 1 1 calc R . .
H17B H 1.7515 1.6454 0.9696 0.100 Uiso 1 1 calc R . .
H17C H 1.6311 1.5506 0.9760 0.100 Uiso 1 1 calc R . .
C20 C 1.5461(8) 1.9887(6) 1.2321(6) 0.0301(18) Uani 1 1 d . . .
H20A H 1.5866 2.0017 1.1846 0.036 Uiso 1 1 calc R . .
C21 C 1.4979(5) 2.1364(3) 1.2466(4) 0.0293(18) Uani 1 1 d G . .
C22 C 1.3850(4) 2.1673(4) 1.2377(5) 0.036(2) Uani 1 1 d G . .
H22A H 1.2987 2.1267 1.2429 0.044 Uiso 1 1 calc R . .
C23 C 1.3999(5) 2.2583(4) 1.2210(5) 0.038(2) Uani 1 1 d G . .
H23A H 1.3236 2.2792 1.2149 0.045 Uiso 1 1 calc R . .
C24 C 1.5276(6) 2.3184(3) 1.2132(5) 0.040(2) Uani 1 1 d G . .
C25 C 1.6405(5) 2.2875(4) 1.2220(5) 0.047(2) Uani 1 1 d G . .
H25A H 1.7269 2.3281 1.2168 0.056 Uiso 1 1 calc R . .
C26 C 1.6257(5) 2.1965(4) 1.2387(5) 0.037(2) Uani 1 1 d G . .
H26A H 1.7020 2.1756 1.2448 0.044 Uiso 1 1 calc R . .
C27 C 1.6645(13) 2.4765(8) 1.2025(11) 0.082(4) Uani 1 1 d . . .
H27A H 1.6536 2.5362 1.1917 0.122 Uiso 1 1 calc R . .
H27B H 1.6904 2.4419 1.1500 0.122 Uiso 1 1 calc R . .
H27C H 1.7413 2.4994 1.2682 0.122 Uiso 1 1 calc R . .
C30 C 1.1581(9) 1.8022(6) 1.2303(7) 0.035(2) Uani 1 1 d . C .
H30A H 1.0658 1.7521 1.1813 0.042 Uiso 1 1 calc R . .
C31 C 1.2271(9) 1.6682(4) 1.2471(8) 0.030(3) Uani 0.84(3) 1 d PG C 1
C32 C 1.0870(9) 1.5974(5) 1.2281(14) 0.058(5) Uani 0.84(3) 1 d PG C 1
H32A H 1.0124 1.6195 1.2269 0.069 Uiso 0.84(3) 1 calc PR C 1
C33 C 1.0572(10) 1.4939(5) 1.2109(17) 0.067(6) Uani 0.84(3) 1 d PG C 1
H33A H 0.9625 1.4460 1.1981 0.080 Uiso 0.84(3) 1 calc PR C 1
C34 C 1.1675(11) 1.4612(5) 1.2127(14) 0.046(4) Uani 0.84(3) 1 d PG C 1
C35 C 1.3076(9) 1.5320(8) 1.2316(13) 0.056(8) Uani 0.84(3) 1 d PG C 1
H35A H 1.3822 1.5099 1.2328 0.067 Uiso 0.84(3) 1 calc PR C 1
C36 C 1.3374(7) 1.6355(7) 1.2488(12) 0.048(7) Uani 0.84(3) 1 d PG C 1
H36A H 1.4321 1.6834 1.2616 0.058 Uiso 0.84(3) 1 calc PR C 1
O3 O 1.1482(11) 1.3605(6) 1.1951(15) 0.062(4) Uani 0.84(3) 1 d P C 1
C37 C 1.0095(18) 1.2851(11) 1.174(2) 0.097(8) Uani 0.84(3) 1 d P C 1
H37A H 1.0116 1.2178 1.1604 0.145 Uiso 0.84(3) 1 calc PR C 1
H37B H 0.9387 1.2829 1.1144 0.145 Uiso 0.84(3) 1 calc PR C 1
H37C H 0.9818 1.3022 1.2310 0.145 Uiso 0.84(3) 1 calc PR C 1
C31B C 1.231(6) 1.666(3) 1.260(5) 0.22(11) Uiso 0.16(3) 1 d PG C 2
C32B C 1.112(5) 1.609(4) 1.279(4) 0.029(17) Uiso 0.16(3) 1 d PG C 2
H32B H 1.0506 1.6392 1.2952 0.035 Uiso 0.16(3) 1 calc PR C 2
C33B C 1.085(4) 1.509(3) 1.274(4) 0.034(16) Uiso 0.16(3) 1 d PG C 2
H33B H 1.0046 1.4706 1.2869 0.040 Uiso 0.16(3) 1 calc PR C 2
C34B C 1.176(6) 1.465(3) 1.250(4) 0.07(3) Uiso 0.16(3) 1 d PG C 2
C35B C 1.294(6) 1.522(5) 1.231(4) 0.01(2) Uiso 0.16(3) 1 d PG C 2
H35B H 1.3559 1.4919 1.2147 0.007 Uiso 0.16(3) 1 calc PR C 2
C36B C 1.322(6) 1.622(5) 1.236(5) 0.007(19) Uiso 0.16(3) 1 d PG C 2
H36B H 1.4019 1.6605 1.2230 0.009 Uiso 0.16(3) 1 calc PR C 2
O3B O 1.167(6) 1.368(4) 1.247(4) 0.037(14) Uiso 0.16(3) 1 d P C 2
C37B C 1.020(8) 1.300(6) 1.240(6) 0.05(2) Uiso 0.16(3) 1 d P C 2
H37D H 1.0145 1.2314 1.2337 0.082 Uiso 0.16(3) 1 calc PR C 2
H37E H 0.9451 1.2939 1.1804 0.082 Uiso 0.16(3) 1 calc PR C 2
H37F H 1.0045 1.3299 1.2998 0.082 Uiso 0.16(3) 1 calc PR C 2
C41 C 1.0808(5) 1.9343(4) 1.2182(3) 0.0269(18) Uani 1 1 d G C .
C42 C 1.0570(5) 2.0085(4) 1.2820(3) 0.0330(19) Uani 1 1 d G . .
H42A H 1.1083 2.0342 1.3524 0.040 Uiso 1 1 calc R C .
C43 C 0.9574(6) 2.0447(4) 1.2416(3) 0.039(2) Uani 1 1 d G C .
H43A H 0.9413 2.0949 1.2847 0.046 Uiso 1 1 calc R . .
C44 C 0.8816(5) 2.0067(4) 1.1374(3) 0.0314(19) Uani 1 1 d G . .
C45 C 0.9054(5) 1.9324(4) 1.0736(3) 0.040(2) Uani 1 1 d G C .
H45A H 0.8542 1.9067 1.0032 0.048 Uiso 1 1 calc R . .
C46 C 1.0050(6) 1.8962(4) 1.1140(3) 0.0356(19) Uani 1 1 d G . .
H46A H 1.0211 1.8460 1.0709 0.043 Uiso 1 1 calc R C .
C47 C 0.6966(11) 2.0069(8) 1.0004(7) 0.056(3) Uani 1 1 d . . .
H47A H 0.6324 2.0409 0.9886 0.084 Uiso 1 1 calc R C .
H47B H 0.6381 1.9325 0.9766 0.084 Uiso 1 1 calc R . .
H47C H 0.7610 2.0207 0.9642 0.084 Uiso 1 1 calc R . .

loop_
_atom_site_aniso_label
_atom_site_aniso_U_11
_atom_site_aniso_U_22
_atom_site_aniso_U_33
_atom_site_aniso_U_23
_atom_site_aniso_U_13
_atom_site_aniso_U_12
Mo1 0.0284(4) 0.0175(4) 0.0313(4) 0.0102(3) 0.0150(3) 0.0113(3)
Mo2 0.0273(4) 0.0168(4) 0.0308(4) 0.0095(3) 0.0141(3) 0.0105(3)
N1 0.030(4) 0.027(4) 0.028(4) 0.011(3) 0.014(3) 0.014(3)
N2 0.030(4) 0.025(3) 0.031(4) 0.014(3) 0.013(3) 0.014(3)
N3 0.033(4) 0.019(3) 0.050(4) 0.011(3) 0.023(3) 0.015(3)
N4 0.027(4) 0.022(4) 0.041(4) 0.007(3) 0.015(3) 0.011(3)
O01 0.026(3) 0.018(3) 0.035(3) 0.014(2) 0.014(2) 0.006(2)
O1 0.054(4) 0.048(4) 0.056(4) 0.017(3) 0.031(3) 0.033(3)
O02 0.022(3) 0.036(3) 0.027(3) 0.005(2) 0.010(2) 0.005(2)
O2 0.068(5) 0.050(4) 0.100(6) 0.053(4) 0.051(4) 0.040(4)
O4 0.034(3) 0.047(4) 0.043(4) 0.017(3) 0.012(3) 0.021(3)
C11 0.026(4) 0.018(4) 0.030(5) 0.010(3) 0.017(4) 0.007(3)
C12 0.036(5) 0.045(5) 0.029(5) 0.010(4) 0.012(4) 0.020(4)
C13 0.032(5) 0.048(5) 0.053(6) 0.023(5) 0.016(4) 0.024(4)
C14 0.035(5) 0.027(4) 0.040(5) 0.012(4) 0.023(4) 0.015(4)
C15 0.061(6) 0.039(5) 0.029(5) 0.010(4) 0.018(4) 0.027(5)
C16 0.040(5) 0.033(5) 0.032(5) 0.012(4) 0.009(4) 0.021(4)
C17 0.089(8) 0.071(7) 0.051(7) 0.008(6) 0.033(6) 0.053(7)
C20 0.033(5) 0.032(4) 0.032(5) 0.015(4) 0.016(4) 0.017(4)
C21 0.034(5) 0.031(4) 0.032(5) 0.018(4) 0.013(4) 0.020(4)
C22 0.036(5) 0.031(5) 0.054(6) 0.022(4) 0.028(4) 0.016(4)
C23 0.036(5) 0.042(5) 0.059(6) 0.031(5) 0.027(4) 0.029(4)
C24 0.048(5) 0.038(5) 0.056(6) 0.032(5) 0.026(5) 0.028(5)
C25 0.047(6) 0.041(5) 0.079(7) 0.042(5) 0.037(5) 0.026(5)
C26 0.028(5) 0.040(5) 0.062(6) 0.034(4) 0.025(4) 0.020(4)
C27 0.086(9) 0.052(7) 0.139(12) 0.059(8) 0.059(9) 0.036(7)
C30 0.025(4) 0.026(5) 0.047(5) 0.006(4) 0.014(4) 0.008(4)
C31 0.032(6) 0.011(5) 0.052(7) 0.006(4) 0.026(5) 0.011(4)
C32 0.036(7) 0.020(6) 0.117(17) 0.018(7) 0.037(9) 0.011(5)
C33 0.046(8) 0.025(6) 0.15(2) 0.038(9) 0.059(10) 0.018(6)
C34 0.047(8) 0.012(6) 0.085(12) 0.014(6) 0.032(7) 0.016(5)
C35 0.048(10) 0.018(8) 0.108(16) 0.014(7) 0.048(9) 0.015(6)
C36 0.032(8) 0.026(8) 0.078(14) 0.014(7) 0.020(8) 0.009(6)
O3 0.054(6) 0.023(5) 0.115(13) 0.020(6) 0.040(7) 0.021(4)
C37 0.076(11) 0.028(8) 0.20(3) 0.046(12) 0.074(14) 0.026(8)
C41 0.016(4) 0.019(4) 0.042(5) 0.012(4) 0.010(4) 0.004(3)
C42 0.033(5) 0.032(5) 0.033(5) 0.007(4) 0.012(4) 0.018(4)
C43 0.037(5) 0.037(5) 0.044(6) 0.008(4) 0.019(4) 0.020(4)
C44 0.028(4) 0.029(4) 0.042(5) 0.016(4) 0.017(4) 0.013(4)
C45 0.044(5) 0.037(5) 0.030(5) 0.006(4) 0.012(4) 0.014(4)
C46 0.042(5) 0.031(4) 0.034(5) 0.007(4) 0.018(4) 0.017(4)
C47 0.046(6) 0.076(7) 0.056(7) 0.036(6) 0.018(5) 0.032(5)

loop_
_atom_type_symbol
_atom_type_description
_atom_type_scat_dispersion_real
_atom_type_scat_dispersion_imag
_atom_type_scat_source
C C 0.0033 0.0016 'International Tables Vol C Tables 4.2.6.8 and 6.1.1.4'
H H 0.0000 0.0000 'International Tables Vol C Tables 4.2.6.8 and 6.1.1.4'
N N 0.0061 0.0033 'International Tables Vol C Tables 4.2.6.8 and 6.1.1.4'
O O 0.0106 0.0060 'International Tables Vol C Tables 4.2.6.8 and 6.1.1.4'
Mo Mo -1.6832 0.6857 'International Tables Vol C Tables 4.2.6.8 and 6.1.1.4'
Cl Cl 0.1484 0.1585 'International Tables Vol C Tables 4.2.6.8 and 6.1.1.4'

loop_
_geom_angle_atom_site_label_1
_geom_angle_atom_site_label_2
_geom_angle_atom_site_label_3
_geom_angle
_geom_angle_site_symmetry_1
_geom_angle_site_symmetry_3
N1 Mo1 N3 93.2(3) . .
N1 Mo1 Mo2 92.25(16) . .
N3 Mo1 Mo2 92.15(17) . .
N1 Mo1 O01 162.8(2) . .
N3 Mo1 O01 93.9(2) . .
Mo2 Mo1 O01 103.18(13) . .
N1 Mo1 O02 94.5(2) . 2_898
N3 Mo1 O02 165.2(2) . 2_898
Mo2 Mo1 O02 100.17(15) . 2_898
O01 Mo1 O02 75.4(2) . 2_898
N4 Mo2 Mo1 92.05(17) . .
N4 Mo2 N2 93.5(3) . .
Mo1 Mo2 N2 92.22(16) . .
N4 Mo2 O01 162.8(2) . 2_898
Mo1 Mo2 O01 103.01(14) . 2_898
N2 Mo2 O01 94.1(2) . 2_898
N4 Mo2 O02 94.1(2) . .
Mo1 Mo2 O02 99.99(15) . .
N2 Mo2 O02 165.3(2) . .
O01 Mo2 O02 75.37(19) 2_898 .
C20 N1 C11 118.6(6) . .
C20 N1 Mo1 118.7(5) . .
C11 N1 Mo1 122.6(5) . .
C20 N2 C21 118.9(6) . .
C20 N2 Mo2 117.9(5) . .
C21 N2 Mo2 122.2(4) . .
C30 N3 C31 118.7(7) . .
C30 N3 C31B 122(2) . .
C31 N3 C31B 7(3) . .
C30 N3 Mo1 118.6(5) . .
C31 N3 Mo1 122.1(5) . .
C31B N3 Mo1 118(2) . .
C30 N4 C41 118.9(6) . .
C30 N4 Mo2 119.4(5) . .
C41 N4 Mo2 121.6(4) . .
C3A O01 C3B 3(2) . .
C3A O01 Mo2 112.8(13) . 2_898
C3B O01 Mo2 110.6(12) . 2_898
C3A O01 Mo1 115.6(13) . .
C3B O01 Mo1 114.2(12) . .
Mo2 O01 Mo1 101.20(19) 2_898 .
C14 O1 C17 117.3(7) . .
C2A O02 C2B 9(2) . .
C2A O02 Mo1 109.2(13) . 2_898
C2B O02 Mo1 117.5(13) . 2_898
C2A O02 Mo2 116.2(13) . .
C2B O02 Mo2 115.2(13) . .
Mo1 O02 Mo2 98.6(2) 2_898 .
C24 O2 C27 117.8(7) . .
C44 O4 C47 117.5(6) . .
C2A C1A C6A 120.0 . .
C3A C2A C1A 120.00(8) . .
C3A C2A O02 125.8(16) . .
C1A C2A O02 113.4(15) . .
C2A C3A C4A 120.00(7) . .
C2A C3A O01 120.8(17) . .
C4A C3A O01 119.1(17) . .
C3A C4A C5A 120.0 . .
C6A C5A C4A 120.00(6) . .
C6A C5A C10A 120.00(7) . .
C4A C5A C10A 120.0 . .
C5A C6A C7A 120.00(6) . .
C5A C6A C1A 120.00(7) . .
C7A C6A C1A 120.0 . .
C8A C7A C6A 120.0 . .
C9A C8A C7A 120.0 . .
C10A C9A C8A 120.00(6) . .
C9A C10A C5A 120.0 . .
C2B C1B C6B 120.0 . .
C3B C2B C1B 120.00(7) . .
C3B C2B O02 117.9(16) . .
C1B C2B O02 121.7(16) . .
C4B C3B C2B 120.00(6) . .
C4B C3B O01 114.6(16) . .
C2B C3B O01 125.3(16) . .
C3B C4B C5B 120.0 . .
C6B C5B C4B 120.0 . .
C6B C5B C10B 120.00(7) . .
C4B C5B C10B 120.0 . .
C5B C6B C7B 120.0 . .
C5B C6B C1B 120.00(7) . .
C7B C6B C1B 120.0 . .
C8B C7B C6B 120.0 . .
C7B C8B C9B 120.0 . .
C10B C9B C8B 120.0 . .
C9B C10B C5B 120.0 . .
Cl1 C1S Cl2 112(2) . .
Cl2 Cl2 C1S 125(5) 2_888 .
C16 C11 C12 118.8(7) . .
C16 C11 N1 123.1(7) . .
C12 C11 N1 118.0(7) . .
C11 C12 C13 120.4(8) . .
C14 C13 C12 119.9(8) . .
O1 C14 C15 125.3(7) . .
O1 C14 C13 114.5(7) . .
C15 C14 C13 120.2(7) . .
C14 C15 C16 119.6(8) . .
C11 C16 C15 121.1(7) . .
N2 C20 N1 118.8(7) . .
C22 C21 C26 120.0 . .
C22 C21 N2 119.0(4) . .
C26 C21 N2 121.0(4) . .
C23 C22 C21 120.0 . .
C22 C23 C24 120.0 . .
O2 C24 C25 124.5(4) . .
O2 C24 C23 115.5(4) . .
C25 C24 C23 120.0 . .
C24 C25 C26 120.0 . .
C25 C26 C21 120.0 . .
N4 C30 N3 117.7(8) . .
C32 C31 C36 120.0 . .
C32 C31 N3 121.7(6) . .
C36 C31 N3 118.3(6) . .
C31 C32 C33 120.0 . .
C34 C33 C32 120.0 . .
O3 C34 C33 124.2(7) . .
O3 C34 C35 115.8(7) . .
C33 C34 C35 120.0 . .
C36 C35 C34 120.0 . .
C35 C36 C31 120.0 . .
C34 O3 C37 118.7(9) . .
C32B C31B C36B 120.00(8) . .
C32B C31B N3 120(3) . .
C36B C31B N3 120(3) . .
C31B C32B C33B 120.0 . .
C34B C33B C32B 120.00(10) . .
C35B C34B C33B 120.0 . .
C35B C34B O3B 113(4) . .
C33B C34B O3B 127(4) . .
C34B C35B C36B 120.0 . .
C35B C36B C31B 120.00(12) . .
C34B O3B C37B 111(5) . .
C42 C41 C46 120.0 . .
C42 C41 N4 117.8(4) . .
C46 C41 N4 122.2(4) . .
C41 C42 C43 120.0 . .
C44 C43 C42 120.0 . .
O4 C44 C45 125.2(4) . .
O4 C44 C43 114.7(4) . .
C45 C44 C43 120.0 . .
C44 C45 C46 120.0 . .
C45 C46 C41 120.0 . .

loop_
_geom_bond_atom_site_label_1
_geom_bond_atom_site_label_2
_geom_bond_distance
_geom_bond_site_symmetry_2
Mo1 N1 2.098(6) .
Mo1 N3 2.111(7) .
Mo1 Mo2 2.1132(12) .
Mo1 O01 2.129(5) .
Mo1 O02 2.170(5) 2_898
Mo2 N4 2.101(7) .
Mo2 N2 2.123(6) .
Mo2 O01 2.128(5) 2_898
Mo2 O02 2.171(5) .
N1 C20 1.332(10) .
N1 C11 1.421(9) .
N2 C20 1.317(9) .
N2 C21 1.427(7) .
N3 C30 1.330(10) .
N3 C31 1.417(8) .
N3 C31B 1.49(4) .
N4 C30 1.321(10) .
N4 C41 1.431(7) .
O01 C3A 1.40(2) .
O01 C3B 1.52(2) .
O01 Mo2 2.128(5) 2_898
O1 C14 1.364(9) .
O1 C17 1.415(11) .
O02 C2A 1.49(2) .
O02 C2B 1.49(2) .
O02 Mo1 2.170(5) 2_898
O2 C24 1.370(6) .
O2 C27 1.391(13) .
O4 C44 1.382(6) .
O4 C47 1.430(11) .
C1A C2A 1.3900 .
C1A C6A 1.3900 .
C2A C3A 1.3900 .
C3A C4A 1.3900 .
C4A C5A 1.3900 .
C5A C6A 1.3900 .
C5A C10A 1.3900 .
C6A C7A 1.3900 .
C7A C8A 1.3900 .
C8A C9A 1.3900 .
C9A C10A 1.3900 .
C1B C2B 1.3900 .
C1B C6B 1.3900 .
C2B C3B 1.3900 .
C3B C4B 1.3900 .
C4B C5B 1.3900 .
C5B C6B 1.3900 .
C5B C10B 1.3900 .
C6B C7B 1.3900 .
C7B C8B 1.3900 .
C8B C9B 1.3900 .
C9B C10B 1.3900 .
Cl1 C1S 1.76(2) .
C1S Cl2 1.778(19) .
Cl2 Cl2 1.05(5) 2_888
C11 C16 1.368(11) .
C11 C12 1.387(11) .
C12 C13 1.392(11) .
C13 C14 1.379(12) .
C14 C15 1.365(11) .
C15 C16 1.403(11) .
C21 C22 1.3900 .
C21 C26 1.3900 .
C22 C23 1.3900 .
C23 C24 1.3900 .
C24 C25 1.3900 .
C25 C26 1.3900 .
C31 C32 1.3900 .
C31 C36 1.3900 .
C32 C33 1.3900 .
C33 C34 1.3900 .
C34 O3 1.372(10) .
C34 C35 1.3900 .
C35 C36 1.3900 .
O3 C37 1.395(16) .
C31B C32B 1.3900(14) .
C31B C36B 1.3900 .
C32B C33B 1.3900 .
C33B C34B 1.3900 .
C34B C35B 1.3900(19) .
C34B O3B 1.40(6) .
C35B C36B 1.3900(13) .
O3B C37B 1.49(10) .
C41 C42 1.3900 .
C41 C46 1.3900 .
C42 C43 1.3900 .
C43 C44 1.3900 .
C44 C45 1.3900 .
C45 C46 1.3900 .
